data_1502261
loop_
_publ_author_name
'Zhang, Xiangdong'
'Ye, Junwei'
'Wang, Suning'
'Gong, Weitao'
'Lin, Yuan'
'Ning, Guiling'

_publ_section_title
;
 Heterocyclic radical mediated synthesis and fluorescence properties of
 conjugated polyene ketones.
;
_journal_issue 14
_journal_name_full 'Organic letters'
_journal_page_first 3608
_journal_page_last 3611
_journal_paper_doi 10.1021/ol201207b
_journal_volume 13
_journal_year 2011
_chemical_formula_sum 'C46 H36 O2'
_chemical_formula_weight 620.75
_chemical_name_systematic
; 
 ? 
;
_space_group_IT_number 2
_symmetry_cell_setting triclinic
_symmetry_space_group_name_Hall '-P 1'
_symmetry_space_group_name_H-M 'P -1'
_atom_sites_solution_hydrogens geom
_atom_sites_solution_primary direct
_atom_sites_solution_secondary difmap
_audit_creation_method SHELXL-97
_cell_angle_alpha 96.449(4)
_cell_angle_beta 100.349(4)
_cell_angle_gamma 112.149(4)
_cell_formula_units_Z 2
_cell_length_a 9.3604(5)
_cell_length_b 11.8162(6)
_cell_length_c 16.8778(10)
_cell_measurement_reflns_used 7561
_cell_measurement_temperature 273(2)
_cell_measurement_theta_max 27.62
_cell_measurement_theta_min 2.03
_cell_volume 1667.34(17)
_computing_cell_refinement 'SAINT (Bruker, 1997)'
_computing_data_collection 'SMART (Bruker, 1997)'
_computing_data_reduction SAINT
_computing_molecular_graphics SHELXTL
_computing_publication_material SHELXTL
_computing_structure_refinement SHELXTL
_computing_structure_solution 'SHELXTL (Bruker, 1997)'
_diffrn_ambient_temperature 273(2)
_diffrn_detector_area_resol_mean 'Bruker SMART CCD area-detector'
_diffrn_measured_fraction_theta_full 0.975
_diffrn_measured_fraction_theta_max 0.975
_diffrn_measurement_device_type 'CCD area detector'
_diffrn_measurement_method '\f and \w scans'
_diffrn_radiation_monochromator graphite
_diffrn_radiation_source 'fine-focus sealed tube'
_diffrn_radiation_type MoK\a
_diffrn_radiation_wavelength 0.71073
_diffrn_reflns_av_R_equivalents 0.0372
_diffrn_reflns_av_sigmaI/netI 0.0555
_diffrn_reflns_limit_h_max 12
_diffrn_reflns_limit_h_min -12
_diffrn_reflns_limit_k_max 13
_diffrn_reflns_limit_k_min -15
_diffrn_reflns_limit_l_max 22
_diffrn_reflns_limit_l_min -19
_diffrn_reflns_number 16389
_diffrn_reflns_theta_full 27.62
_diffrn_reflns_theta_max 27.62
_diffrn_reflns_theta_min 2.06
_diffrn_standards_number 0
_exptl_absorpt_coefficient_mu 0.074
_exptl_absorpt_correction_T_max 0.9861
_exptl_absorpt_correction_T_min 0.9825
_exptl_absorpt_correction_type empirical
_exptl_absorpt_process_details '(SADABS; Sheldrick, 1996)'
_exptl_crystal_colour colorless
_exptl_crystal_density_diffrn 1.236
_exptl_crystal_density_method 'not measured'
_exptl_crystal_description blcok
_exptl_crystal_F_000 656
_exptl_crystal_size_max 0.24
_exptl_crystal_size_mid 0.22
_exptl_crystal_size_min 0.19
_refine_diff_density_max 0.196
_refine_diff_density_min -0.163
_refine_diff_density_rms 0.033
_refine_ls_extinction_coef 0
_refine_ls_extinction_method none
_refine_ls_goodness_of_fit_ref 1.030
_refine_ls_hydrogen_treatment constr
_refine_ls_matrix_type full
_refine_ls_number_parameters 433
_refine_ls_number_reflns 7561
_refine_ls_number_restraints 0
_refine_ls_restrained_S_all 1.030
_refine_ls_R_factor_all 0.0987
_refine_ls_R_factor_gt 0.0514
_refine_ls_shift/su_max 0.005
_refine_ls_shift/su_mean 0.001
_refine_ls_structure_factor_coef Fsqd
_refine_ls_weighting_details 'calc w=1/[\s^2^(Fo^2^)+(0.0632P)^2^+0.0553P] where P=(Fo^2^+2Fc^2^)/3'
_refine_ls_weighting_scheme calc
_refine_ls_wR_factor_gt 0.1231
_refine_ls_wR_factor_ref 0.1439
_reflns_number_gt 4355
_reflns_number_total 7561
_reflns_threshold_expression >2sigma(I)
_cod_data_source_file ol201207b_si_002.cif
_cod_data_source_block 3a
_cod_depositor_comments
;
The following automatic conversions were performed:

'_symmetry_cell_setting' value 'Triclinic' changed to 'triclinic'
according to /home/saulius/struct/CIF-dictionaries/cif_core.dic
dictionary named 'cif_core.dic' version 2.4.1 from 2010-06-29.

Automatic conversion script
Id: cif_fix_values 1715 2011-07-08 13:25:40Z adriana 
;
_cod_original_cell_volume 1667.34(16)
_cod_original_sg_symbol_H-M 'P-1   '
_cod_database_code 1502261

loop_
_symmetry_equiv_pos_as_xyz
'x, y, z'
'-x, -y, -z'

loop_
_atom_site_label
_atom_site_type_symbol
_atom_site_fract_x
_atom_site_fract_y
_atom_site_fract_z
_atom_site_U_iso_or_equiv
_atom_site_adp_type
_atom_site_occupancy
_atom_site_symmetry_multiplicity
_atom_site_calc_flag
_atom_site_refinement_flags
O1 O 0.84063(14) 0.46096(11) 0.23145(8) 0.0560(3) Uani 1 1 d .
O2 O 0.77934(15) 0.01916(11) 0.32597(8) 0.0636(4) Uani 1 1 d .
C1 C 0.6983(2) 0.41127(15) 0.20141(10) 0.0452(4) Uani 1 1 d .
C2 C 0.58196(19) 0.38241(14) 0.25619(10) 0.0412(4) Uani 1 1 d .
H2 H 0.4886 0.3060 0.2287 0.049 Uiso 1 1 calc R
C3 C 0.6506(2) 0.36546(14) 0.34115(10) 0.0432(4) Uani 1 1 d .
H3A H 0.5895 0.3825 0.3780 0.052 Uiso 1 1 calc R
H3B H 0.7583 0.4288 0.3605 0.052 Uiso 1 1 calc R
C4 C 0.65593(18) 0.23745(14) 0.34995(9) 0.0383(4) Uani 1 1 d .
C5 C 0.48779(18) 0.13973(14) 0.32111(10) 0.0421(4) Uani 1 1 d .
H5 H 0.4220 0.1303 0.3573 0.050 Uiso 1 1 calc R
C6 C 0.42765(18) 0.06588(14) 0.24670(10) 0.0423(4) Uani 1 1 d .
C7 C 0.52861(19) 0.07600(16) 0.18906(10) 0.0475(4) Uani 1 1 d .
H7 H 0.4809 0.0342 0.1349 0.057 Uiso 1 1 calc R
C8 C 0.68591(19) 0.14198(15) 0.20974(10) 0.0438(4) Uani 1 1 d .
C9 C 0.76868(18) 0.20938(14) 0.29835(9) 0.0398(4) Uani 1 1 d .
H9 H 0.8521 0.2895 0.2970 0.048 Uiso 1 1 calc R
C10 C 0.85044(19) 0.13179(15) 0.33806(10) 0.0439(4) Uani 1 1 d .
C11 C 0.6367(2) 0.38678(16) 0.11003(11) 0.0524(5) Uani 1 1 d .
C12 C 0.7431(3) 0.4205(2) 0.06146(13) 0.0744(6) Uani 1 1 d .
H12 H 0.8516 0.4571 0.0857 0.089 Uiso 1 1 calc R
C13 C 0.6905(4) 0.4005(3) -0.02322(16) 0.1000(9) Uani 1 1 d .
H13 H 0.7636 0.4236 -0.0555 0.120 Uiso 1 1 calc R
C14 C 0.5319(4) 0.3471(3) -0.05913(16) 0.1047(9) Uani 1 1 d .
H14 H 0.4963 0.3352 -0.1158 0.126 Uiso 1 1 calc R
C15 C 0.4269(4) 0.3116(3) -0.01227(16) 0.1076(9) Uani 1 1 d .
H15 H 0.3187 0.2734 -0.0372 0.129 Uiso 1 1 calc R
C16 C 0.4763(3) 0.3305(2) 0.07177(13) 0.0796(7) Uani 1 1 d .
H16 H 0.4017 0.3054 0.1030 0.096 Uiso 1 1 calc R
C17 C 0.5302(2) 0.49022(15) 0.26589(10) 0.0446(4) Uani 1 1 d .
C18 C 0.6408(2) 0.61259(16) 0.28560(11) 0.0562(5) Uani 1 1 d .
H18 H 0.7481 0.6301 0.2914 0.067 Uiso 1 1 calc R
C19 C 0.5918(3) 0.70943(18) 0.29676(12) 0.0700(6) Uani 1 1 d .
H19 H 0.6666 0.7915 0.3095 0.084 Uiso 1 1 calc R
C20 C 0.4356(4) 0.6851(2) 0.28917(14) 0.0810(7) Uani 1 1 d .
H20 H 0.4038 0.7502 0.2973 0.097 Uiso 1 1 calc R
C21 C 0.3255(3) 0.5648(3) 0.26955(16) 0.0859(7) Uani 1 1 d .
H21 H 0.2185 0.5482 0.2639 0.103 Uiso 1 1 calc R
C22 C 0.3718(2) 0.4673(2) 0.25803(13) 0.0657(5) Uani 1 1 d .
H22 H 0.2957 0.3856 0.2449 0.079 Uiso 1 1 calc R
C23 C 0.71966(18) 0.24069(14) 0.44168(10) 0.0409(4) Uani 1 1 d .
C24 C 0.6745(2) 0.13192(17) 0.47268(11) 0.0540(5) Uani 1 1 d .
H24 H 0.6008 0.0577 0.4385 0.065 Uiso 1 1 calc R
C25 C 0.7369(2) 0.1316(2) 0.55326(13) 0.0650(6) Uani 1 1 d .
H25 H 0.7050 0.0573 0.5723 0.078 Uiso 1 1 calc R
C26 C 0.8448(2) 0.2388(2) 0.60520(12) 0.0649(6) Uani 1 1 d .
H26 H 0.8872 0.2379 0.6592 0.078 Uiso 1 1 calc R
C27 C 0.8895(2) 0.34756(19) 0.57644(12) 0.0652(6) Uani 1 1 d .
H27 H 0.9622 0.4214 0.6114 0.078 Uiso 1 1 calc R
C28 C 0.8276(2) 0.34861(17) 0.49598(11) 0.0551(5) Uani 1 1 d .
H28 H 0.8592 0.4237 0.4778 0.066 Uiso 1 1 calc R
C29 C 0.26160(19) -0.03036(15) 0.22073(10) 0.0438(4) Uani 1 1 d .
C30 C 0.1344(2) -0.00874(18) 0.23838(12) 0.0594(5) Uani 1 1 d .
H30 H 0.1509 0.0698 0.2655 0.071 Uiso 1 1 calc R
C31 C -0.0174(2) -0.1029(2) 0.21613(14) 0.0693(6) Uani 1 1 d .
H31 H -0.1020 -0.0867 0.2279 0.083 Uiso 1 1 calc R
C32 C -0.0440(2) -0.2189(2) 0.17718(12) 0.0642(6) Uani 1 1 d .
H32 H -0.1459 -0.2821 0.1634 0.077 Uiso 1 1 calc R
C33 C 0.0795(2) -0.24192(18) 0.15856(13) 0.0667(6) Uani 1 1 d .
H33 H 0.0618 -0.3209 0.1318 0.080 Uiso 1 1 calc R
C34 C 0.2307(2) -0.14831(17) 0.17935(11) 0.0555(5) Uani 1 1 d .
H34 H 0.3135 -0.1647 0.1653 0.067 Uiso 1 1 calc R
C35 C 0.7842(2) 0.14247(17) 0.14985(11) 0.0492(4) Uani 1 1 d .
C36 C 0.7309(3) 0.0431(2) 0.08333(13) 0.0738(6) Uani 1 1 d .
H36 H 0.6353 -0.0245 0.0783 0.089 Uiso 1 1 calc R
C37 C 0.8165(3) 0.0427(3) 0.02497(14) 0.0902(8) Uani 1 1 d .
H37 H 0.7775 -0.0243 -0.0190 0.108 Uiso 1 1 calc R
C38 C 0.9581(3) 0.1401(3) 0.03133(15) 0.0848(7) Uani 1 1 d .
H38 H 1.0153 0.1399 -0.0083 0.102 Uiso 1 1 calc R
C39 C 1.0146(3) 0.2373(3) 0.09623(17) 0.0841(7) Uani 1 1 d .
H39 H 1.1110 0.3038 0.1008 0.101 Uiso 1 1 calc R
C40 C 0.9295(2) 0.2382(2) 0.15588(14) 0.0682(6) Uani 1 1 d .
H40 H 0.9713 0.3046 0.2005 0.082 Uiso 1 1 calc R
C41 C 1.01597(19) 0.19371(16) 0.39091(10) 0.0446(4) Uani 1 1 d .
C42 C 1.0737(2) 0.12334(19) 0.43684(12) 0.0632(5) Uani 1 1 d .
H42 H 1.0095 0.0400 0.4336 0.076 Uiso 1 1 calc R
C43 C 1.2246(3) 0.1750(2) 0.48712(14) 0.0785(7) Uani 1 1 d .
H43 H 1.2608 0.1267 0.5181 0.094 Uiso 1 1 calc R
C44 C 1.3216(2) 0.2967(2) 0.49185(13) 0.0746(6) Uani 1 1 d .
H44 H 1.4235 0.3314 0.5260 0.090 Uiso 1 1 calc R
C45 C 1.2680(2) 0.3665(2) 0.44633(15) 0.0789(7) Uani 1 1 d .
H45 H 1.3344 0.4491 0.4487 0.095 Uiso 1 1 calc R
C46 C 1.1153(2) 0.31619(18) 0.39640(13) 0.0656(6) Uani 1 1 d .
H46 H 1.0796 0.3657 0.3663 0.079 Uiso 1 1 calc R

loop_
_atom_site_aniso_label
_atom_site_aniso_U_11
_atom_site_aniso_U_22
_atom_site_aniso_U_33
_atom_site_aniso_U_23
_atom_site_aniso_U_13
_atom_site_aniso_U_12
O1 0.0547(8) 0.0510(7) 0.0587(8) 0.0117(6) 0.0147(6) 0.0169(6)
O2 0.0705(8) 0.0319(7) 0.0808(9) 0.0096(6) 0.0089(7) 0.0172(6)
C1 0.0527(11) 0.0351(9) 0.0482(10) 0.0077(7) 0.0106(8) 0.0193(8)
C2 0.0480(9) 0.0311(8) 0.0425(9) 0.0062(7) 0.0084(7) 0.0153(7)
C3 0.0510(9) 0.0345(9) 0.0419(9) 0.0057(7) 0.0092(7) 0.0164(7)
C4 0.0432(8) 0.0307(8) 0.0391(8) 0.0082(6) 0.0104(7) 0.0125(7)
C5 0.0444(9) 0.0359(9) 0.0450(9) 0.0101(7) 0.0142(7) 0.0132(7)
C6 0.0411(9) 0.0364(9) 0.0480(10) 0.0075(7) 0.0115(7) 0.0141(7)
C7 0.0488(10) 0.0460(10) 0.0423(9) 0.0027(8) 0.0092(8) 0.0158(8)
C8 0.0484(10) 0.0388(9) 0.0455(9) 0.0092(7) 0.0117(8) 0.0186(8)
C9 0.0410(8) 0.0335(8) 0.0441(9) 0.0098(7) 0.0112(7) 0.0133(7)
C10 0.0508(10) 0.0354(9) 0.0493(10) 0.0108(7) 0.0165(8) 0.0188(8)
C11 0.0720(12) 0.0489(11) 0.0433(10) 0.0112(8) 0.0150(9) 0.0312(9)
C12 0.0916(15) 0.0803(15) 0.0594(13) 0.0207(11) 0.0307(12) 0.0359(13)
C13 0.138(2) 0.123(2) 0.0644(16) 0.0345(15) 0.0526(17) 0.064(2)
C14 0.142(3) 0.140(3) 0.0474(14) 0.0181(15) 0.0159(17) 0.077(2)
C15 0.103(2) 0.160(3) 0.0546(15) 0.0118(16) 0.0002(14) 0.059(2)
C16 0.0752(14) 0.1130(19) 0.0479(12) 0.0120(12) 0.0075(11) 0.0396(14)
C17 0.0563(10) 0.0435(10) 0.0396(9) 0.0135(7) 0.0133(7) 0.0240(8)
C18 0.0715(12) 0.0428(10) 0.0569(11) 0.0111(8) 0.0187(9) 0.0242(9)
C19 0.1153(19) 0.0423(11) 0.0623(13) 0.0146(9) 0.0303(12) 0.0375(12)
C20 0.130(2) 0.0829(18) 0.0728(15) 0.0283(13) 0.0397(15) 0.0785(17)
C21 0.0878(16) 0.0926(19) 0.107(2) 0.0257(15) 0.0345(14) 0.0620(16)
C22 0.0617(12) 0.0588(13) 0.0842(15) 0.0173(11) 0.0223(11) 0.0298(10)
C23 0.0443(9) 0.0378(9) 0.0431(9) 0.0124(7) 0.0128(7) 0.0171(7)
C24 0.0618(11) 0.0435(10) 0.0533(11) 0.0168(8) 0.0136(9) 0.0157(9)
C25 0.0753(13) 0.0627(13) 0.0626(13) 0.0347(11) 0.0198(11) 0.0263(11)
C26 0.0709(13) 0.0814(15) 0.0473(11) 0.0243(11) 0.0118(10) 0.0343(12)
C27 0.0698(12) 0.0614(13) 0.0477(11) 0.0083(9) 0.0014(9) 0.0150(10)
C28 0.0622(11) 0.0446(10) 0.0462(10) 0.0116(8) 0.0044(9) 0.0116(9)
C29 0.0412(9) 0.0424(10) 0.0444(9) 0.0082(7) 0.0077(7) 0.0145(7)
C30 0.0516(11) 0.0555(12) 0.0727(13) 0.0085(10) 0.0204(9) 0.0221(9)
C31 0.0455(11) 0.0838(16) 0.0807(15) 0.0215(13) 0.0205(10) 0.0246(11)
C32 0.0445(11) 0.0671(14) 0.0592(12) 0.0147(10) 0.0032(9) 0.0026(10)
C33 0.0607(12) 0.0484(11) 0.0695(13) -0.0001(9) 0.0087(10) 0.0054(10)
C34 0.0484(10) 0.0485(11) 0.0628(12) 0.0031(9) 0.0105(9) 0.0160(8)
C35 0.0496(10) 0.0576(11) 0.0469(10) 0.0137(8) 0.0150(8) 0.0263(9)
C36 0.0636(12) 0.0904(16) 0.0607(13) -0.0019(11) 0.0199(10) 0.0267(12)
C37 0.0820(16) 0.131(2) 0.0604(14) -0.0023(14) 0.0227(12) 0.0505(17)
C38 0.0824(17) 0.132(2) 0.0665(15) 0.0296(15) 0.0381(13) 0.0606(17)
C39 0.0659(14) 0.1014(19) 0.0976(19) 0.0308(16) 0.0428(14) 0.0340(13)
C40 0.0574(12) 0.0770(14) 0.0709(14) 0.0130(11) 0.0290(10) 0.0224(11)
C41 0.0489(9) 0.0453(10) 0.0451(9) 0.0103(8) 0.0146(8) 0.0231(8)
C42 0.0713(13) 0.0563(12) 0.0627(12) 0.0152(10) 0.0081(10) 0.0293(10)
C43 0.0823(15) 0.0888(17) 0.0687(14) 0.0193(12) -0.0010(12) 0.0468(14)
C44 0.0530(12) 0.0981(18) 0.0630(14) 0.0145(13) 0.0017(10) 0.0260(12)
C45 0.0551(12) 0.0725(15) 0.0865(16) 0.0222(12) 0.0017(11) 0.0068(11)
C46 0.0548(11) 0.0547(12) 0.0768(14) 0.0213(10) 0.0023(10) 0.0148(10)

loop_
_atom_type_symbol
_atom_type_description
_atom_type_scat_dispersion_real
_atom_type_scat_dispersion_imag
_atom_type_scat_source
C C 0.0033 0.0016 'International Tables Vol C Tables 4.2.6.8 and 6.1.1.4'
H H 0.0000 0.0000 'International Tables Vol C Tables 4.2.6.8 and 6.1.1.4'
O O 0.0106 0.0060 'International Tables Vol C Tables 4.2.6.8 and 6.1.1.4'

loop_
_geom_angle_atom_site_label_1
_geom_angle_atom_site_label_2
_geom_angle_atom_site_label_3
_geom_angle
O1 C1 C11 119.85(16)
O1 C1 C2 120.35(15)
C11 C1 C2 119.66(15)
C1 C2 C17 107.35(13)
C1 C2 C3 113.99(14)
C17 C2 C3 109.31(13)
C1 C2 H2 108.7
C17 C2 H2 108.7
C3 C2 H2 108.7
C2 C3 C4 118.51(13)
C2 C3 H3A 107.7
C4 C3 H3A 107.7
C2 C3 H3B 107.7
C4 C3 H3B 107.7
H3A C3 H3B 107.1
C5 C4 C23 109.06(12)
C5 C4 C3 107.43(13)
C23 C4 C3 108.78(12)
C5 C4 C9 111.50(13)
C23 C4 C9 109.32(12)
C3 C4 C9 110.69(13)
C6 C5 C4 124.02(15)
C6 C5 H5 118.0
C4 C5 H5 118.0
C5 C6 C7 119.46(14)
C5 C6 C29 122.47(15)
C7 C6 C29 118.03(14)
C8 C7 C6 123.65(15)
C8 C7 H7 118.2
C6 C7 H7 118.2
C7 C8 C35 121.33(15)
C7 C8 C9 119.65(15)
C35 C8 C9 118.81(14)
C8 C9 C10 107.36(13)
C8 C9 C4 114.40(12)
C10 C9 C4 112.12(13)
C8 C9 H9 107.6
C10 C9 H9 107.6
C4 C9 H9 107.6
O2 C10 C41 120.13(15)
O2 C10 C9 119.36(14)
C41 C10 C9 120.50(14)
C12 C11 C16 118.01(18)
C12 C11 C1 119.13(18)
C16 C11 C1 122.86(18)
C11 C12 C13 120.8(2)
C11 C12 H12 119.6
C13 C12 H12 119.6
C14 C13 C12 120.0(3)
C14 C13 H13 120.0
C12 C13 H13 120.0
C15 C14 C13 119.7(2)
C15 C14 H14 120.1
C13 C14 H14 120.1
C14 C15 C16 121.3(3)
C14 C15 H15 119.4
C16 C15 H15 119.4
C15 C16 C11 120.2(2)
C15 C16 H16 119.9
C11 C16 H16 119.9
C22 C17 C18 118.48(17)
C22 C17 C2 120.51(16)
C18 C17 C2 120.97(16)
C17 C18 C19 120.15(19)
C17 C18 H18 119.9
C19 C18 H18 119.9
C20 C19 C18 120.5(2)
C20 C19 H19 119.7
C18 C19 H19 119.7
C19 C20 C21 119.8(2)
C19 C20 H20 120.1
C21 C20 H20 120.1
C20 C21 C22 120.5(2)
C20 C21 H21 119.8
C22 C21 H21 119.8
C21 C22 C17 120.5(2)
C21 C22 H22 119.7
C17 C22 H22 119.7
C28 C23 C24 116.62(15)
C28 C23 C4 122.91(14)
C24 C23 C4 120.42(14)
C25 C24 C23 121.35(17)
C25 C24 H24 119.3
C23 C24 H24 119.3
C26 C25 C24 120.92(17)
C26 C25 H25 119.5
C24 C25 H25 119.5
C25 C26 C27 118.86(18)
C25 C26 H26 120.6
C27 C26 H26 120.6
C26 C27 C28 120.55(18)
C26 C27 H27 119.7
C28 C27 H27 119.7
C27 C28 C23 121.69(17)
C27 C28 H28 119.2
C23 C28 H28 119.2
C30 C29 C34 117.51(16)
C30 C29 C6 122.63(16)
C34 C29 C6 119.83(16)
C29 C30 C31 120.67(19)
C29 C30 H30 119.7
C31 C30 H30 119.7
C32 C31 C30 120.6(2)
C32 C31 H31 119.7
C30 C31 H31 119.7
C31 C32 C33 119.63(18)
C31 C32 H32 120.2
C33 C32 H32 120.2
C32 C33 C34 120.2(2)
C32 C33 H33 119.9
C34 C33 H33 119.9
C33 C34 C29 121.37(19)
C33 C34 H34 119.3
C29 C34 H34 119.3
C40 C35 C36 116.73(18)
C40 C35 C8 123.11(17)
C36 C35 C8 120.16(16)
C37 C36 C35 121.6(2)
C37 C36 H36 119.2
C35 C36 H36 119.2
C38 C37 C36 120.4(2)
C38 C37 H37 119.8
C36 C37 H37 119.8
C39 C38 C37 119.4(2)
C39 C38 H38 120.3
C37 C38 H38 120.3
C38 C39 C40 120.7(2)
C38 C39 H39 119.7
C40 C39 H39 119.7
C35 C40 C39 121.1(2)
C35 C40 H40 119.4
C39 C40 H40 119.4
C46 C41 C42 117.81(17)
C46 C41 C10 124.11(16)
C42 C41 C10 118.08(16)
C43 C42 C41 120.93(19)
C43 C42 H42 119.5
C41 C42 H42 119.5
C44 C43 C42 120.5(2)
C44 C43 H43 119.7
C42 C43 H43 119.7
C45 C44 C43 119.39(19)
C45 C44 H44 120.3
C43 C44 H44 120.3
C44 C45 C46 120.7(2)
C44 C45 H45 119.6
C46 C45 H45 119.6
C41 C46 C45 120.65(19)
C41 C46 H46 119.7
C45 C46 H46 119.7

loop_
_geom_bond_atom_site_label_1
_geom_bond_atom_site_label_2
_geom_bond_distance
O1 C1 1.2156(19)
O2 C10 1.2159(18)
C1 C11 1.500(2)
C1 C2 1.520(2)
C2 C17 1.527(2)
C2 C3 1.530(2)
C2 H2 0.9800
C3 C4 1.555(2)
C3 H3A 0.9700
C3 H3B 0.9700
C4 C5 1.508(2)
C4 C23 1.546(2)
C4 C9 1.585(2)
C5 C6 1.336(2)
C5 H5 0.9300
C6 C7 1.458(2)
C6 C29 1.487(2)
C7 C8 1.336(2)
C7 H7 0.9300
C8 C35 1.483(2)
C8 C9 1.524(2)
C9 C10 1.536(2)
C9 H9 0.9800
C10 C41 1.495(2)
C11 C12 1.375(3)
C11 C16 1.384(3)
C12 C13 1.387(3)
C12 H12 0.9300
C13 C14 1.362(4)
C13 H13 0.9300
C14 C15 1.346(4)
C14 H14 0.9300
C15 C16 1.375(3)
C15 H15 0.9300
C16 H16 0.9300
C17 C22 1.381(3)
C17 C18 1.383(2)
C18 C19 1.390(3)
C18 H18 0.9300
C19 C20 1.358(3)
C19 H19 0.9300
C20 C21 1.364(3)
C20 H20 0.9300
C21 C22 1.381(3)
C21 H21 0.9300
C22 H22 0.9300
C23 C28 1.386(2)
C23 C24 1.388(2)
C24 C25 1.381(3)
C24 H24 0.9300
C25 C26 1.364(3)
C25 H25 0.9300
C26 C27 1.368(3)
C26 H26 0.9300
C27 C28 1.381(2)
C27 H27 0.9300
C28 H28 0.9300
C29 C30 1.382(2)
C29 C34 1.385(2)
C30 C31 1.386(3)
C30 H30 0.9300
C31 C32 1.362(3)
C31 H31 0.9300
C32 C33 1.363(3)
C32 H32 0.9300
C33 C34 1.380(2)
C33 H33 0.9300
C34 H34 0.9300
C35 C40 1.380(2)
C35 C36 1.396(3)
C36 C37 1.377(3)
C36 H36 0.9300
C37 C38 1.365(3)
C37 H37 0.9300
C38 C39 1.360(3)
C38 H38 0.9300
C39 C40 1.393(3)
C39 H39 0.9300
C40 H40 0.9300
C41 C46 1.376(2)
C41 C42 1.385(2)
C42 C43 1.375(3)
C42 H42 0.9300
C43 C44 1.364(3)
C43 H43 0.9300
C44 C45 1.356(3)
C44 H44 0.9300
C45 C46 1.386(3)
C45 H45 0.9300
C46 H46 0.9300
